data_7246583
loop_
_publ_author_name
'Zorina-Tikhonova, Ekaterina N.'
'Chistyakov, Aleksandr S.'
'Novikova, Veronika A.'
'Knyazev, Daniil A.'
'Gogoleva, Natalia V.'
'Blinou, Daniil O.'
'Efimov, Nikolay N.'
'Dorovatovskii, Pavel V.'
'Kiskin, Mikhail A.'
'Eremenko, Igor L.'
'Vologzhanina, Anna V.'

_publ_section_title
;
 Design and synthesis of copper(ii) malonates with N,N&#x2032;-containing
 linkers
;
_journal_issue 19
_journal_name_full CrystEngComm
_journal_page_first 2859
_journal_page_last 2870
_journal_paper_doi 10.1039/D3CE00081H
_journal_volume 25
_journal_year 2023
_chemical_formula_moiety 'C64 H76 Cu4 N6 O16, 5.5(H2 O)'
_chemical_formula_sum 'C64 H87 Cu4 N6 O21.5'
_chemical_formula_weight 1538.55
_space_group_crystal_system monoclinic
_space_group_IT_number 14
_space_group_name_Hall '-P 2yn'
_space_group_name_H-M_alt 'P 1 21/n 1'
_atom_sites_solution_hydrogens mixed
_atom_sites_solution_primary dual
_audit_creation_date 2023-02-15
_audit_creation_method
;
Olex2 1.5
(compiled 2022.04.07 svn.rca3783a0 for OlexSys, GUI svn.r6498)
;
_audit_update_record
;
2023-03-28 deposited with the CCDC.	2023-04-06 downloaded from the CCDC.
;
_cell_angle_alpha 90
_cell_angle_beta 117.980(2)
_cell_angle_gamma 90
_cell_formula_units_Z 2
_cell_length_a 16.7676(6)
_cell_length_b 13.2787(5)
_cell_length_c 17.0342(6)
_cell_measurement_reflns_used 9000
_cell_measurement_temperature 100
_cell_measurement_theta_max 30.58
_cell_measurement_theta_min 2.34
_cell_volume 3349.4(2)
_computing_molecular_graphics 'Olex2 1.5 (Dolomanov et al., 2009)'
_computing_publication_material 'Olex2 1.5 (Dolomanov et al., 2009)'
_computing_structure_refinement 'SHELXL 2018/3 (Sheldrick, 2015)'
_computing_structure_solution 'SHELXT 2018/2 (Sheldrick, 2018)'
_diffrn_ambient_temperature 100
_diffrn_measured_fraction_theta_full 0.999
_diffrn_measured_fraction_theta_max 0.999
_diffrn_measurement_device_type 'Bruker Quest'
_diffrn_measurement_method '\f and \w scans'
_diffrn_radiation_type MoK\a
_diffrn_radiation_wavelength 0.71073
_diffrn_reflns_av_R_equivalents 0.0281
_diffrn_reflns_av_unetI/netI 0.0249
_diffrn_reflns_Laue_measured_fraction_full 0.999
_diffrn_reflns_Laue_measured_fraction_max 0.999
_diffrn_reflns_limit_h_max 17
_diffrn_reflns_limit_h_min -23
_diffrn_reflns_limit_k_max 19
_diffrn_reflns_limit_k_min -18
_diffrn_reflns_limit_l_max 24
_diffrn_reflns_limit_l_min -24
_diffrn_reflns_number 45830
_diffrn_reflns_point_group_measured_fraction_full 0.999
_diffrn_reflns_point_group_measured_fraction_max 0.999
_diffrn_reflns_theta_full 25.242
_diffrn_reflns_theta_max 30.581
_diffrn_reflns_theta_min 2.046
_diffrn_source_current 1.4
_diffrn_source_power 0.07
_diffrn_source_voltage 50.0
_diffrn_standards_number 0
_exptl_absorpt_coefficient_mu 1.333
_exptl_absorpt_correction_T_max 0.7461
_exptl_absorpt_correction_T_min 0.6376
_exptl_absorpt_correction_type multi-scan
_exptl_absorpt_process_details
;
SADABS-2016/2 (Bruker,2016/2) was used for absorption correction.
wR2(int) was 0.1358 before and 0.0488 after correction.
The Ratio of minimum to maximum transmission is 0.8546.
The \l/2 correction factor is Not present.
;
_exptl_crystal_colour blue
_exptl_crystal_colour_primary blue
_exptl_crystal_density_diffrn 1.526
_exptl_crystal_description plate
_exptl_crystal_F_000 1602
_exptl_crystal_size_max 0.31
_exptl_crystal_size_mid 0.27
_exptl_crystal_size_min 0.06
_refine_diff_density_max 0.871
_refine_diff_density_min -0.503
_refine_diff_density_rms 0.082
_refine_ls_extinction_method none
_refine_ls_goodness_of_fit_ref 1.067
_refine_ls_hydrogen_treatment constr
_refine_ls_matrix_type full
_refine_ls_number_parameters 440
_refine_ls_number_reflns 10278
_refine_ls_number_restraints 0
_refine_ls_restrained_S_all 1.067
_refine_ls_R_factor_all 0.0404
_refine_ls_R_factor_gt 0.0331
_refine_ls_shift/su_max 0.002
_refine_ls_shift/su_mean 0.000
_refine_ls_structure_factor_coef Fsqd
_refine_ls_weighting_details 'w=1/[\s^2^(Fo^2^)+(0.0393P)^2^+2.6948P] where P=(Fo^2^+2Fc^2^)/3'
_refine_ls_weighting_scheme calc
_refine_ls_wR_factor_gt 0.0890
_refine_ls_wR_factor_ref 0.0934
_reflns_Friedel_coverage 0.000
_reflns_number_gt 8792
_reflns_number_total 10278
_reflns_threshold_expression 'I > 2\s(I)'
_cod_data_source_file d3ce00081h2.cif
_cod_data_source_block 7
_cod_depositor_comments 'Adding full bibliography for 7246576--7246583.cif.'
_cod_original_formula_sum 'C64 H87 Cu4 N6 O21.50'
_cod_database_code 7246583
_shelx_shelxl_version_number 2018/3
_shelx_space_group_comment
;
The symmetry employed for this shelxl refinement is uniquely defined
by the following loop, which should always be used as a source of
symmetry information in preference to the above space-group names.
They are only intended as comments.
;
_shelx_estimated_absorpt_t_max 0.924
_shelx_estimated_absorpt_t_min 0.683
_olex2_refinement_description
;
1. Others
 Fixed Sof: O10(0.75) H10A(0.75) H10B(0.75)
2.a Riding coordinates:
 O9(H9A,H9B), O10(H10A,H10B), O11(H11A,H11B)
2.b Secondary CH2 refined with riding coordinates:
 C6(H6A,H6B), C12(H12A,H12B), C13(H13A,H13B), C22(H22A,H22B), C24(H24A,H24B),
 C29(H29A,H29B), C31(H31A,H31B)
2.c Aromatic/amide H refined with riding coordinates:
 C1(H1), C2(H2), C4(H4), C5(H5), C7(H7), C8(H8), C10(H10), C11(H11), C14(H14),
 C15(H15), C17(H17), C18(H18)
2.d Idealised Me refined as rotating group:
 C23(H23A,H23B,H23C), C25(H25A,H25B,H25C), C30(H30A,H30B,H30C), C32(H32A,H32B,
 H32C)
;
_olex2_submission_special_instructions 'No special instructions were received'

loop_
_space_group_symop_operation_xyz
'x, y, z'
'-x+1/2, y+1/2, -z+1/2'
'-x, -y, -z'
'x-1/2, -y-1/2, z-1/2'

loop_
_atom_site_label
_atom_site_type_symbol
_atom_site_fract_x
_atom_site_fract_y
_atom_site_fract_z
_atom_site_U_iso_or_equiv
_atom_site_adp_type
_atom_site_occupancy
_atom_site_site_symmetry_order
_atom_site_calc_flag
_atom_site_refinement_flags_posn
_atom_site_refinement_flags_adp
_atom_site_refinement_flags_occupancy
_atom_site_disorder_assembly
_atom_site_disorder_group
Cu1 Cu 0.000000 1.000000 0.500000 0.01469(6) Uani 1 2 d S . P . .
O1 O -0.01869(7) 1.01769(8) 0.37479(7) 0.0167(2) Uani 1 1 d . . . . .
N1 N -0.01069(9) 0.85267(9) 0.48619(9) 0.0187(2) Uani 1 1 d . . . . .
C1 C 0.05499(11) 0.79381(12) 0.54536(13) 0.0262(3) Uani 1 1 d . . . . .
H1 H 0.108524 0.824753 0.589128 0.031 Uiso 1 1 calc R U . . .
Cu2 Cu 0.24884(2) 0.94949(2) 0.49726(2) 0.01387(5) Uani 1 1 d . . . . .
O2 O 0.12400(7) 0.98890(8) 0.46124(7) 0.0172(2) Uani 1 1 d . . . . .
N2 N 0.53348(9) 0.85639(9) 0.52030(8) 0.0155(2) Uani 1 1 d . . . . .
C2 C 0.04818(12) 0.69004(12) 0.54543(13) 0.0261(3) Uani 1 1 d . . . . .
H2 H 0.096438 0.651079 0.588411 0.031 Uiso 1 1 calc R U . . .
Cu3 Cu 0.500000 1.000000 0.500000 0.01203(6) Uani 1 2 d S . P . .
O3 O 0.23260(8) 0.97672(9) 0.38079(8) 0.0215(2) Uani 1 1 d . . . . .
N3 N 0.74975(8) 0.21568(10) 0.51867(9) 0.0191(2) Uani 1 1 d . . . . .
C3 C -0.02966(11) 0.64300(11) 0.48226(10) 0.0192(3) Uani 1 1 d . . . . .
O4 O 0.17755(8) 1.03726(10) 0.24599(8) 0.0261(3) Uani 1 1 d . . . . .
C4 C -0.09671(12) 0.70480(12) 0.41975(11) 0.0237(3) Uani 1 1 d . . . . .
H4 H -0.150597 0.675834 0.374706 0.028 Uiso 1 1 calc R U . . .
O5 O 0.51745(7) 1.01533(8) 0.62466(7) 0.01435(19) Uani 1 1 d . . . . .
C5 C -0.08490(12) 0.80835(12) 0.42320(11) 0.0226(3) Uani 1 1 d . . . . .
H5 H -0.130874 0.849110 0.379528 0.027 Uiso 1 1 calc R U . . .
O6 O 0.37790(7) 0.97254(8) 0.53856(7) 0.0166(2) Uani 1 1 d . . . . .
C6 C -0.04381(11) 0.53094(11) 0.47970(10) 0.0200(3) Uani 1 1 d . . . . .
H6A H -0.080974 0.509985 0.417071 0.024 Uiso 1 1 calc R U . . .
H6B H -0.078295 0.515035 0.512000 0.024 Uiso 1 1 calc R U . . .
O7 O 0.26966(8) 0.94701(9) 0.61795(7) 0.0197(2) Uani 1 1 d . . . . .
C7 C 0.48105(11) 0.78790(11) 0.46070(10) 0.0190(3) Uani 1 1 d . . . . .
H7 H 0.424807 0.808688 0.413348 0.023 Uiso 1 1 calc R U . . .
O8 O 0.32176(8) 1.00779(9) 0.75336(8) 0.0221(2) Uani 1 1 d . . . . .
C8 C 0.50612(11) 0.68778(11) 0.46580(11) 0.0194(3) Uani 1 1 d . . . . .
H8 H 0.467340 0.641219 0.422271 0.023 Uiso 1 1 calc R U . . .
C9 C 0.58817(10) 0.65524(11) 0.53474(10) 0.0179(3) Uani 1 1 d . . . . .
C10 C 0.64093(11) 0.72617(11) 0.59808(10) 0.0196(3) Uani 1 1 d . . . . .
H10 H 0.696275 0.706809 0.647465 0.024 Uiso 1 1 calc R U . . .
C11 C 0.61196(11) 0.82518(11) 0.58842(10) 0.0182(3) Uani 1 1 d . . . . .
H11 H 0.648936 0.873118 0.631589 0.022 Uiso 1 1 calc R U . . .
C12 C 0.61766(11) 0.54740(11) 0.54013(11) 0.0196(3) Uani 1 1 d . . . . .
H12A H 0.568749 0.508703 0.491856 0.024 Uiso 1 1 calc R U . . .
H12B H 0.626932 0.518612 0.597412 0.024 Uiso 1 1 calc R U . . .
C13 C 0.70549(11) 0.53433(11) 0.53261(12) 0.0220(3) Uani 1 1 d . . . . .
H13A H 0.699021 0.568144 0.478135 0.026 Uiso 1 1 calc R U . . .
H13B H 0.756537 0.566018 0.584450 0.026 Uiso 1 1 calc R U . . .
C14 C 0.74966(11) 0.25685(12) 0.59100(11) 0.0201(3) Uani 1 1 d . . . . .
H14 H 0.758275 0.213855 0.638916 0.024 Uiso 1 1 calc R U . . .
C15 C 0.73760(11) 0.35894(12) 0.59870(11) 0.0215(3) Uani 1 1 d . . . . .
H15 H 0.738124 0.384633 0.650990 0.026 Uiso 1 1 calc R U . . .
C16 C 0.72467(10) 0.42381(11) 0.52923(11) 0.0191(3) Uani 1 1 d . . . . .
C17 C 0.72606(11) 0.38126(12) 0.45520(11) 0.0216(3) Uani 1 1 d . . . . .
H17 H 0.718672 0.422615 0.406732 0.026 Uiso 1 1 calc R U . . .
C18 C 0.73830(11) 0.27823(12) 0.45247(11) 0.0214(3) Uani 1 1 d . . . . .
H18 H 0.738560 0.250669 0.401127 0.026 Uiso 1 1 calc R U . . .
C19 C 0.06114(10) 1.01093(10) 0.38509(10) 0.0148(2) Uani 1 1 d . . . . .
C20 C 0.07495(10) 1.03805(11) 0.30519(9) 0.0157(3) Uani 1 1 d . . . . .
C21 C 0.16831(10) 1.01562(11) 0.31206(10) 0.0173(3) Uani 1 1 d . . . . .
C22 C 0.00368(11) 0.98245(12) 0.22207(10) 0.0207(3) Uani 1 1 d . . . . .
H22A H -0.057337 1.001510 0.212416 0.025 Uiso 1 1 calc R U . . .
H22B H 0.009417 1.004745 0.169479 0.025 Uiso 1 1 calc R U . . .
C23 C 0.01286(13) 0.86864(13) 0.22954(12) 0.0288(4) Uani 1 1 d . . . . .
H23A H -0.033160 0.837731 0.174689 0.043 Uiso 1 1 calc R U . . .
H23B H 0.004634 0.845634 0.279943 0.043 Uiso 1 1 calc R U . . .
H23C H 0.073022 0.849083 0.238829 0.043 Uiso 1 1 calc R U . . .
C24 C 0.05903(11) 1.15309(11) 0.29172(10) 0.0194(3) Uani 1 1 d . . . . .
H24A H 0.064888 1.173495 0.238761 0.023 Uiso 1 1 calc R U . . .
H24B H -0.003568 1.168057 0.279552 0.023 Uiso 1 1 calc R U . . .
C25 C 0.12377(12) 1.21606(12) 0.37075(11) 0.0247(3) Uani 1 1 d . . . . .
H25A H 0.112915 1.287703 0.355642 0.037 Uiso 1 1 calc R U . . .
H25B H 0.186138 1.199209 0.385470 0.037 Uiso 1 1 calc R U . . .
H25C H 0.113938 1.201803 0.422004 0.037 Uiso 1 1 calc R U . . .
C26 C 0.43780(10) 1.00131(10) 0.61369(9) 0.0132(2) Uani 1 1 d . . . . .
C27 C 0.41994(9) 1.02923(11) 0.69080(9) 0.0140(2) Uani 1 1 d . . . . .
C28 C 0.33054(10) 0.99107(11) 0.68604(10) 0.0162(3) Uani 1 1 d . . . . .
C29 C 0.41745(11) 1.14586(11) 0.69232(11) 0.0198(3) Uani 1 1 d . . . . .
H29A H 0.414793 1.167433 0.746673 0.024 Uiso 1 1 calc R U . . .
H29B H 0.474534 1.171951 0.696278 0.024 Uiso 1 1 calc R U . . .
C30 C 0.33859(13) 1.19383(12) 0.61193(12) 0.0265(3) Uani 1 1 d . . . . .
H30A H 0.343139 1.177633 0.558045 0.040 Uiso 1 1 calc R U . . .
H30B H 0.340445 1.267058 0.619740 0.040 Uiso 1 1 calc R U . . .
H30C H 0.281559 1.167578 0.606412 0.040 Uiso 1 1 calc R U . . .
C31 C 0.49891(11) 0.99154(13) 0.77839(10) 0.0205(3) Uani 1 1 d . . . . .
H31A H 0.555742 1.022002 0.785313 0.025 Uiso 1 1 calc R U . . .
H31B H 0.489560 1.014656 0.828721 0.025 Uiso 1 1 calc R U . . .
C32 C 0.50872(13) 0.87801(14) 0.78270(13) 0.0301(4) Uani 1 1 d . . . . .
H32A H 0.524465 0.855152 0.737006 0.045 Uiso 1 1 calc R U . . .
H32B H 0.451545 0.847098 0.772387 0.045 Uiso 1 1 calc R U . . .
H32C H 0.556500 0.858309 0.841492 0.045 Uiso 1 1 calc R U . . .
O9 O 0.31247(8) 0.89882(10) 0.25306(9) 0.0293(3) Uani 1 1 d . . . . .
H9A H 0.361230 0.918646 0.296898 0.044 Uiso 1 1 d R U . . .
H9B H 0.272890 0.940706 0.250278 0.044 Uiso 1 1 d R U . . .
O10 O 0.24672(12) 0.70118(14) 0.72763(12) 0.0322(4) Uani 0.75 1 d . . P . .
H10A H 0.218598 0.652246 0.735528 0.048 Uiso 0.75 1 d R U P . .
H10B H 0.233898 0.751506 0.750458 0.048 Uiso 0.75 1 d R U P . .
O11 O 0.18716(9) 0.89675(13) 0.76310(10) 0.0418(4) Uani 1 1 d . . . . .
H11A H 0.231163 0.931455 0.766216 0.063 Uiso 1 1 d R U . . .
H11B H 0.140473 0.929215 0.727306 0.063 Uiso 1 1 d R U . . .

loop_
_atom_site_aniso_label
_atom_site_aniso_U_11
_atom_site_aniso_U_22
_atom_site_aniso_U_33
_atom_site_aniso_U_23
_atom_site_aniso_U_13
_atom_site_aniso_U_12
Cu1 0.01758(12) 0.00776(11) 0.02186(13) 0.00069(8) 0.01186(10) -0.00030(8)
O1 0.0140(5) 0.0143(4) 0.0212(5) 0.0025(4) 0.0078(4) 0.0010(4)
N1 0.0249(6) 0.0101(5) 0.0263(6) -0.0002(4) 0.0164(5) -0.0006(4)
C1 0.0213(7) 0.0111(6) 0.0421(10) -0.0015(6) 0.0115(7) -0.0004(5)
Cu2 0.01222(8) 0.01470(9) 0.01432(9) 0.00030(6) 0.00591(7) 0.00074(6)
O2 0.0143(5) 0.0201(5) 0.0168(5) 0.0039(4) 0.0070(4) 0.0030(4)
N2 0.0200(6) 0.0111(5) 0.0174(5) 0.0007(4) 0.0105(5) 0.0019(4)
C2 0.0227(8) 0.0122(6) 0.0393(9) 0.0000(6) 0.0111(7) 0.0011(5)
Cu3 0.01442(11) 0.00859(10) 0.01422(11) 0.00021(7) 0.00766(9) 0.00147(7)
O3 0.0186(5) 0.0293(6) 0.0174(5) 0.0027(4) 0.0089(4) 0.0059(4)
N3 0.0172(6) 0.0147(6) 0.0243(6) -0.0013(5) 0.0089(5) 0.0007(4)
C3 0.0271(8) 0.0118(6) 0.0231(7) -0.0010(5) 0.0154(6) -0.0011(5)
O4 0.0245(6) 0.0359(7) 0.0215(6) 0.0064(5) 0.0139(5) 0.0040(5)
C4 0.0342(9) 0.0140(6) 0.0199(7) -0.0014(5) 0.0101(6) -0.0034(6)
O5 0.0138(5) 0.0137(4) 0.0162(5) -0.0009(4) 0.0075(4) -0.0006(3)
C5 0.0324(8) 0.0138(6) 0.0212(7) 0.0003(5) 0.0123(6) -0.0016(6)
O6 0.0140(5) 0.0207(5) 0.0150(5) -0.0033(4) 0.0068(4) -0.0020(4)
C6 0.0265(7) 0.0109(6) 0.0224(7) -0.0009(5) 0.0113(6) -0.0016(5)
O7 0.0179(5) 0.0253(5) 0.0166(5) -0.0001(4) 0.0086(4) -0.0048(4)
C7 0.0204(7) 0.0138(6) 0.0218(7) 0.0004(5) 0.0091(6) -0.0005(5)
O8 0.0220(6) 0.0282(6) 0.0205(5) -0.0027(4) 0.0136(5) -0.0031(4)
C8 0.0217(7) 0.0139(6) 0.0228(7) -0.0001(5) 0.0105(6) -0.0008(5)
C9 0.0218(7) 0.0134(6) 0.0216(7) 0.0019(5) 0.0128(6) 0.0015(5)
C10 0.0230(7) 0.0161(6) 0.0207(7) 0.0032(5) 0.0110(6) 0.0044(5)
C11 0.0218(7) 0.0158(6) 0.0186(6) 0.0009(5) 0.0108(6) 0.0033(5)
C12 0.0223(7) 0.0125(6) 0.0250(7) 0.0015(5) 0.0119(6) 0.0022(5)
C13 0.0243(7) 0.0142(6) 0.0301(8) -0.0001(6) 0.0149(6) 0.0013(5)
C14 0.0207(7) 0.0174(7) 0.0221(7) 0.0012(5) 0.0098(6) 0.0023(5)
C15 0.0241(7) 0.0176(7) 0.0232(7) -0.0015(5) 0.0113(6) 0.0022(5)
C16 0.0178(7) 0.0146(6) 0.0253(7) -0.0005(5) 0.0105(6) 0.0011(5)
C17 0.0233(7) 0.0179(7) 0.0254(8) 0.0027(6) 0.0129(6) 0.0027(5)
C18 0.0230(7) 0.0189(7) 0.0237(7) -0.0011(6) 0.0121(6) 0.0020(5)
C19 0.0156(6) 0.0102(5) 0.0182(6) 0.0004(5) 0.0075(5) -0.0001(4)
C20 0.0156(6) 0.0141(6) 0.0159(6) 0.0015(5) 0.0062(5) 0.0005(5)
C21 0.0173(6) 0.0164(6) 0.0180(6) -0.0011(5) 0.0080(5) -0.0011(5)
C22 0.0184(7) 0.0220(7) 0.0173(7) -0.0021(5) 0.0049(6) -0.0009(5)
C23 0.0300(9) 0.0205(7) 0.0303(9) -0.0083(6) 0.0096(7) -0.0037(6)
C24 0.0232(7) 0.0142(6) 0.0212(7) 0.0037(5) 0.0108(6) 0.0013(5)
C25 0.0312(8) 0.0146(6) 0.0289(8) -0.0006(6) 0.0146(7) -0.0046(6)
C26 0.0146(6) 0.0103(5) 0.0152(6) 0.0007(4) 0.0073(5) 0.0008(4)
C27 0.0148(6) 0.0141(6) 0.0140(6) -0.0008(5) 0.0076(5) -0.0010(5)
C28 0.0158(6) 0.0152(6) 0.0182(6) 0.0020(5) 0.0086(5) 0.0009(5)
C29 0.0269(7) 0.0131(6) 0.0248(7) -0.0031(5) 0.0167(6) -0.0016(5)
C30 0.0383(9) 0.0173(7) 0.0321(8) 0.0056(6) 0.0233(8) 0.0085(6)
C31 0.0175(7) 0.0290(8) 0.0144(6) 0.0018(5) 0.0070(5) 0.0009(5)
C32 0.0321(9) 0.0296(9) 0.0318(9) 0.0145(7) 0.0176(8) 0.0110(7)
O9 0.0190(6) 0.0336(7) 0.0318(7) -0.0131(5) 0.0090(5) -0.0035(5)
O10 0.0314(9) 0.0360(9) 0.0306(9) 0.0039(7) 0.0157(7) -0.0058(7)
O11 0.0193(6) 0.0554(9) 0.0490(9) 0.0318(7) 0.0147(6) 0.0057(6)

loop_
_atom_type_symbol
_atom_type_description
_atom_type_scat_dispersion_real
_atom_type_scat_dispersion_imag
_atom_type_scat_source
C C 0.0033 0.0016 'International Tables Vol C Tables 4.2.6.8 and 6.1.1.4'
H H 0.0000 0.0000 'International Tables Vol C Tables 4.2.6.8 and 6.1.1.4'
Cu Cu 0.3201 1.2651 'International Tables Vol C Tables 4.2.6.8 and 6.1.1.4'
N N 0.0061 0.0033 'International Tables Vol C Tables 4.2.6.8 and 6.1.1.4'
O O 0.0106 0.0060 'International Tables Vol C Tables 4.2.6.8 and 6.1.1.4'

loop_
_geom_angle_atom_site_label_1
_geom_angle_atom_site_label_2
_geom_angle_atom_site_label_3
_geom_angle
_geom_angle_site_symmetry_1
_geom_angle_site_symmetry_3
_geom_angle_publ_flag
O1 Cu1 O1 180.0 . 3_576 ?
N1 Cu1 O1 88.33(5) . 3_576 ?
N1 Cu1 O1 91.67(5) 3_576 3_576 ?
N1 Cu1 O1 91.67(5) . . ?
N1 Cu1 O1 88.33(5) 3_576 . ?
N1 Cu1 N1 180.0 . 3_576 ?
C19 O1 Cu1 102.41(9) . . ?
C1 N1 Cu1 119.53(11) . . ?
C5 N1 Cu1 122.06(11) . . ?
C5 N1 C1 118.22(13) . . ?
N1 C1 H1 118.6 . . ?
N1 C1 C2 122.86(16) . . ?
C2 C1 H1 118.6 . . ?
O2 Cu2 N3 107.36(5) . 3_666 ?
O2 Cu2 O6 155.42(5) . . ?
O3 Cu2 O2 90.77(5) . . ?
O3 Cu2 N3 93.72(5) . 3_666 ?
O3 Cu2 O6 86.47(5) . . ?
O3 Cu2 O7 169.88(5) . . ?
O6 Cu2 N3 97.20(5) . 3_666 ?
O7 Cu2 O2 88.32(5) . . ?
O7 Cu2 N3 96.17(5) . 3_666 ?
O7 Cu2 O6 90.16(5) . . ?
C19 O2 Cu2 129.68(10) . . ?
C7 N2 Cu3 119.48(10) . . ?
C7 N2 C11 118.18(13) . . ?
C11 N2 Cu3 122.06(10) . . ?
C1 C2 H2 120.2 . . ?
C1 C2 C3 119.66(16) . . ?
C3 C2 H2 120.2 . . ?
N2 Cu3 N2 180.0 3_676 . ?
N2 Cu3 O5 88.61(5) 3_676 . ?
N2 Cu3 O5 91.39(5) 3_676 3_676 ?
N2 Cu3 O5 91.39(5) . . ?
N2 Cu3 O5 88.61(5) . 3_676 ?
O5 Cu3 O5 180.0 3_676 . ?
C21 O3 Cu2 132.92(11) . . ?
C14 N3 Cu2 121.25(11) . 3_666 ?
C18 N3 Cu2 121.13(11) . 3_666 ?
C18 N3 C14 117.16(14) . . ?
C2 C3 C4 116.99(14) . . ?
C2 C3 C6 123.01(14) . . ?
C4 C3 C6 119.99(14) . . ?
C3 C4 H4 119.9 . . ?
C5 C4 C3 120.19(15) . . ?
C5 C4 H4 119.9 . . ?
C26 O5 Cu3 101.96(9) . . ?
N1 C5 C4 122.03(15) . . ?
N1 C5 H5 119.0 . . ?
C4 C5 H5 119.0 . . ?
C26 O6 Cu2 129.18(10) . . ?
C3 C6 C6 114.31(16) . 3_566 ?
C3 C6 H6A 108.7 . . ?
C3 C6 H6B 108.7 . . ?
C6 C6 H6A 108.7 3_566 . ?
C6 C6 H6B 108.7 3_566 . ?
H6A C6 H6B 107.6 . . ?
C28 O7 Cu2 129.36(10) . . ?
N2 C7 H7 118.9 . . ?
N2 C7 C8 122.18(14) . . ?
C8 C7 H7 118.9 . . ?
C7 C8 H8 120.0 . . ?
C7 C8 C9 120.08(14) . . ?
C9 C8 H8 120.0 . . ?
C8 C9 C12 120.87(14) . . ?
C10 C9 C8 117.41(13) . . ?
C10 C9 C12 121.72(14) . . ?
C9 C10 H10 120.3 . . ?
C11 C10 C9 119.37(14) . . ?
C11 C10 H10 120.3 . . ?
N2 C11 C10 122.73(14) . . ?
N2 C11 H11 118.6 . . ?
C10 C11 H11 118.6 . . ?
C9 C12 H12A 108.8 . . ?
C9 C12 H12B 108.8 . . ?
C9 C12 C13 113.61(13) . . ?
H12A C12 H12B 107.7 . . ?
C13 C12 H12A 108.8 . . ?
C13 C12 H12B 108.8 . . ?
C12 C13 H13A 109.7 . . ?
C12 C13 H13B 109.7 . . ?
H13A C13 H13B 108.2 . . ?
C16 C13 C12 109.90(13) . . ?
C16 C13 H13A 109.7 . . ?
C16 C13 H13B 109.7 . . ?
N3 C14 H14 118.5 . . ?
N3 C14 C15 123.08(15) . . ?
C15 C14 H14 118.5 . . ?
C14 C15 H15 120.2 . . ?
C14 C15 C16 119.66(15) . . ?
C16 C15 H15 120.2 . . ?
C15 C16 C13 121.25(14) . . ?
C17 C16 C13 121.58(14) . . ?
C17 C16 C15 117.10(14) . . ?
C16 C17 H17 120.1 . . ?
C18 C17 C16 119.75(15) . . ?
C18 C17 H17 120.1 . . ?
N3 C18 C17 123.24(15) . . ?
N3 C18 H18 118.4 . . ?
C17 C18 H18 118.4 . . ?
O1 C19 C20 116.82(13) . . ?
O2 C19 O1 118.43(14) . . ?
O2 C19 C20 124.58(13) . . ?
C19 C20 C21 117.35(12) . . ?
C19 C20 C22 109.18(12) . . ?
C19 C20 C24 106.08(12) . . ?
C21 C20 C22 107.33(12) . . ?
C21 C20 C24 107.44(12) . . ?
C22 C20 C24 109.26(12) . . ?
O3 C21 C20 122.70(14) . . ?
O4 C21 O3 121.14(15) . . ?
O4 C21 C20 116.16(13) . . ?
C20 C22 H22A 108.9 . . ?
C20 C22 H22B 108.9 . . ?
H22A C22 H22B 107.7 . . ?
C23 C22 C20 113.21(13) . . ?
C23 C22 H22A 108.9 . . ?
C23 C22 H22B 108.9 . . ?
C22 C23 H23A 109.5 . . ?
C22 C23 H23B 109.5 . . ?
C22 C23 H23C 109.5 . . ?
H23A C23 H23B 109.5 . . ?
H23A C23 H23C 109.5 . . ?
H23B C23 H23C 109.5 . . ?
C20 C24 H24A 108.7 . . ?
C20 C24 H24B 108.7 . . ?
H24A C24 H24B 107.6 . . ?
C25 C24 C20 114.13(13) . . ?
C25 C24 H24A 108.7 . . ?
C25 C24 H24B 108.7 . . ?
C24 C25 H25A 109.5 . . ?
C24 C25 H25B 109.5 . . ?
C24 C25 H25C 109.5 . . ?
H25A C25 H25B 109.5 . . ?
H25A C25 H25C 109.5 . . ?
H25B C25 H25C 109.5 . . ?
O5 C26 C27 117.06(12) . . ?
O6 C26 O5 118.38(13) . . ?
O6 C26 C27 124.35(13) . . ?
C26 C27 C28 116.89(12) . . ?
C26 C27 C29 105.98(11) . . ?
C26 C27 C31 109.17(12) . . ?
C28 C27 C29 107.16(12) . . ?
C31 C27 C28 108.39(12) . . ?
C31 C27 C29 109.03(12) . . ?
O7 C28 C27 122.78(13) . . ?
O8 C28 O7 122.11(14) . . ?
O8 C28 C27 115.10(13) . . ?
C27 C29 H29A 108.5 . . ?
C27 C29 H29B 108.5 . . ?
H29A C29 H29B 107.5 . . ?
C30 C29 C27 114.88(13) . . ?
C30 C29 H29A 108.5 . . ?
C30 C29 H29B 108.5 . . ?
C29 C30 H30A 109.5 . . ?
C29 C30 H30B 109.5 . . ?
C29 C30 H30C 109.5 . . ?
H30A C30 H30B 109.5 . . ?
H30A C30 H30C 109.5 . . ?
H30B C30 H30C 109.5 . . ?
C27 C31 H31A 108.9 . . ?
C27 C31 H31B 108.9 . . ?
H31A C31 H31B 107.7 . . ?
C32 C31 C27 113.24(14) . . ?
C32 C31 H31A 108.9 . . ?
C32 C31 H31B 108.9 . . ?
C31 C32 H32A 109.5 . . ?
C31 C32 H32B 109.5 . . ?
C31 C32 H32C 109.5 . . ?
H32A C32 H32B 109.5 . . ?
H32A C32 H32C 109.5 . . ?
H32B C32 H32C 109.5 . . ?
H9A O9 H9B 104.5 . . ?
H10A O10 H10B 104.5 . . ?
H11A O11 H11B 104.5 . . ?

loop_
_geom_bond_atom_site_label_1
_geom_bond_atom_site_label_2
_geom_bond_distance
_geom_bond_site_symmetry_2
_geom_bond_publ_flag
Cu1 O1 2.0187(11) . ?
Cu1 O1 2.0188(11) 3_576 ?
Cu1 N1 1.9686(12) . ?
Cu1 N1 1.9686(13) 3_576 ?
O1 C19 1.2690(18) . ?
N1 C1 1.341(2) . ?
N1 C5 1.339(2) . ?
C1 H1 0.9500 . ?
C1 C2 1.383(2) . ?
Cu2 O2 1.9563(11) . ?
Cu2 O3 1.9063(12) . ?
Cu2 N3 2.2115(13) 3_666 ?
Cu2 O6 1.9604(11) . ?
Cu2 O7 1.9174(11) . ?
O2 C19 1.2634(17) . ?
N2 Cu3 1.9721(12) . ?
N2 C7 1.3391(19) . ?
N2 C11 1.3480(19) . ?
C2 H2 0.9500 . ?
C2 C3 1.391(2) . ?
Cu3 O5 2.0133(10) . ?
Cu3 O5 2.0133(10) 3_676 ?
O3 C21 1.2709(18) . ?
N3 C14 1.348(2) . ?
N3 C18 1.340(2) . ?
C3 C4 1.396(2) . ?
C3 C6 1.504(2) . ?
O4 C21 1.2398(19) . ?
C4 H4 0.9500 . ?
C4 C5 1.386(2) . ?
O5 C26 1.2724(17) . ?
C5 H5 0.9500 . ?
O6 C26 1.2595(17) . ?
C6 C6 1.536(3) 3_566 ?
C6 H6A 0.9900 . ?
C6 H6B 0.9900 . ?
O7 C28 1.2722(18) . ?
C7 H7 0.9500 . ?
C7 C8 1.385(2) . ?
O8 C28 1.2427(19) . ?
C8 H8 0.9500 . ?
C8 C9 1.394(2) . ?
C9 C10 1.392(2) . ?
C9 C12 1.504(2) . ?
C10 H10 0.9500 . ?
C10 C11 1.384(2) . ?
C11 H11 0.9500 . ?
C12 H12A 0.9900 . ?
C12 H12B 0.9900 . ?
C12 C13 1.547(2) . ?
C13 H13A 0.9900 . ?
C13 H13B 0.9900 . ?
C13 C16 1.509(2) . ?
C14 H14 0.9500 . ?
C14 C15 1.386(2) . ?
C15 H15 0.9500 . ?
C15 C16 1.396(2) . ?
C16 C17 1.392(2) . ?
C17 H17 0.9500 . ?
C17 C18 1.387(2) . ?
C18 H18 0.9500 . ?
C19 C20 1.527(2) . ?
C20 C21 1.543(2) . ?
C20 C22 1.546(2) . ?
C20 C24 1.549(2) . ?
C22 H22A 0.9900 . ?
C22 H22B 0.9900 . ?
C22 C23 1.518(2) . ?
C23 H23A 0.9800 . ?
C23 H23B 0.9800 . ?
C23 H23C 0.9800 . ?
C24 H24A 0.9900 . ?
C24 H24B 0.9900 . ?
C24 C25 1.523(2) . ?
C25 H25A 0.9800 . ?
C25 H25B 0.9800 . ?
C25 H25C 0.9800 . ?
C26 C27 1.524(2) . ?
C27 C28 1.548(2) . ?
C27 C29 1.550(2) . ?
C27 C31 1.541(2) . ?
C29 H29A 0.9900 . ?
C29 H29B 0.9900 . ?
C29 C30 1.526(2) . ?
C30 H30A 0.9800 . ?
C30 H30B 0.9800 . ?
C30 H30C 0.9800 . ?
C31 H31A 0.9900 . ?
C31 H31B 0.9900 . ?
C31 C32 1.515(2) . ?
C32 H32A 0.9800 . ?
C32 H32B 0.9800 . ?
C32 H32C 0.9800 . ?
O9 H9A 0.8500 . ?
O9 H9B 0.8501 . ?
O10 H10A 0.8498 . ?
O10 H10B 0.8500 . ?
O11 H11A 0.8502 . ?
O11 H11B 0.8501 . ?

loop_
_geom_torsion_atom_site_label_1
_geom_torsion_atom_site_label_2
_geom_torsion_atom_site_label_3
_geom_torsion_atom_site_label_4
_geom_torsion
_geom_torsion_site_symmetry_1
_geom_torsion_site_symmetry_2
_geom_torsion_site_symmetry_3
_geom_torsion_site_symmetry_4
_geom_torsion_publ_flag
Cu1 O1 C19 O2 5.27(15) . . . . ?
Cu1 O1 C19 C20 -170.25(10) . . . . ?
Cu1 N1 C1 C2 173.22(15) . . . . ?
Cu1 N1 C5 C4 -172.48(13) . . . . ?
O1 C19 C20 C21 -171.35(12) . . . . ?
O1 C19 C20 C22 -49.00(17) . . . . ?
O1 C19 C20 C24 68.63(16) . . . . ?
N1 C1 C2 C3 -0.3(3) . . . . ?
C1 N1 C5 C4 2.4(2) . . . . ?
C1 C2 C3 C4 1.7(3) . . . . ?
C1 C2 C3 C6 -177.80(17) . . . . ?
Cu2 O2 C19 O1 168.16(10) . . . . ?
Cu2 O2 C19 C20 -16.7(2) . . . . ?
Cu2 O3 C21 O4 170.94(12) . . . . ?
Cu2 O3 C21 C20 -9.5(2) . . . . ?
Cu2 N3 C14 C15 -171.78(12) 3_666 . . . ?
Cu2 N3 C18 C17 171.99(12) 3_666 . . . ?
Cu2 O6 C26 O5 -177.10(9) . . . . ?
Cu2 O6 C26 C27 -2.5(2) . . . . ?
Cu2 O7 C28 O8 158.30(11) . . . . ?
Cu2 O7 C28 C27 -20.7(2) . . . . ?
O2 C19 C20 C21 13.4(2) . . . . ?
O2 C19 C20 C22 135.78(14) . . . . ?
O2 C19 C20 C24 -106.59(15) . . . . ?
N2 C7 C8 C9 0.2(2) . . . . ?
C2 C3 C4 C5 -1.1(2) . . . . ?
C2 C3 C6 C6 -26.4(3) . . . 3_566 ?
Cu3 N2 C7 C8 172.43(12) . . . . ?
Cu3 N2 C11 C10 -172.80(12) . . . . ?
Cu3 O5 C26 O6 7.77(14) . . . . ?
Cu3 O5 C26 C27 -167.20(10) . . . . ?
N3 C14 C15 C16 0.1(2) . . . . ?
C3 C4 C5 N1 -1.0(3) . . . . ?
C4 C3 C6 C6 154.16(17) . . . 3_566 ?
O5 C26 C27 C28 -166.94(12) . . . . ?
O5 C26 C27 C29 73.77(15) . . . . ?
O5 C26 C27 C31 -43.52(16) . . . . ?
C5 N1 C1 C2 -1.8(3) . . . . ?
O6 C26 C27 C28 18.4(2) . . . . ?
O6 C26 C27 C29 -100.88(15) . . . . ?
O6 C26 C27 C31 141.83(14) . . . . ?
C6 C3 C4 C5 178.40(16) . . . . ?
C7 N2 C11 C10 1.2(2) . . . . ?
C7 C8 C9 C10 1.9(2) . . . . ?
C7 C8 C9 C12 -178.43(15) . . . . ?
C8 C9 C10 C11 -2.4(2) . . . . ?
C8 C9 C12 C13 117.36(16) . . . . ?
C9 C10 C11 N2 0.9(2) . . . . ?
C9 C12 C13 C16 -174.23(13) . . . . ?
C10 C9 C12 C13 -63.0(2) . . . . ?
C11 N2 C7 C8 -1.7(2) . . . . ?
C12 C9 C10 C11 177.94(15) . . . . ?
C12 C13 C16 C15 -60.0(2) . . . . ?
C12 C13 C16 C17 117.00(17) . . . . ?
C13 C16 C17 C18 -175.93(15) . . . . ?
C14 N3 C18 C17 -0.4(2) . . . . ?
C14 C15 C16 C13 176.13(15) . . . . ?
C14 C15 C16 C17 -1.0(2) . . . . ?
C15 C16 C17 C18 1.1(2) . . . . ?
C16 C17 C18 N3 -0.5(3) . . . . ?
C18 N3 C14 C15 0.6(2) . . . . ?
C19 C20 C21 O3 -0.4(2) . . . . ?
C19 C20 C21 O4 179.22(13) . . . . ?
C19 C20 C22 C23 -63.50(17) . . . . ?
C19 C20 C24 C25 60.76(17) . . . . ?
C21 C20 C22 C23 64.68(17) . . . . ?
C21 C20 C24 C25 -65.53(17) . . . . ?
C22 C20 C21 O3 -123.70(15) . . . . ?
C22 C20 C21 O4 55.92(17) . . . . ?
C22 C20 C24 C25 178.33(14) . . . . ?
C24 C20 C21 O3 118.90(15) . . . . ?
C24 C20 C21 O4 -61.48(17) . . . . ?
C24 C20 C22 C23 -179.11(14) . . . . ?
C26 C27 C28 O7 -6.8(2) . . . . ?
C26 C27 C28 O8 174.10(13) . . . . ?
C26 C27 C29 C30 66.36(16) . . . . ?
C26 C27 C31 C32 -63.24(17) . . . . ?
C28 C27 C29 C30 -59.14(16) . . . . ?
C28 C27 C31 C32 65.09(17) . . . . ?
C29 C27 C28 O7 111.83(15) . . . . ?
C29 C27 C28 O8 -67.24(16) . . . . ?
C29 C27 C31 C32 -178.59(13) . . . . ?
C31 C27 C28 O7 -130.65(15) . . . . ?
C31 C27 C28 O8 50.28(17) . . . . ?
C31 C27 C29 C30 -176.25(13) . . . . ?
